data_2014346
loop_
_publ_author_name
'Magno Agostinho'
'Andrei Banu'
'Pierre Braunstein'
'Richard Welter'
'Xavier Morise'

_publ_section_title
;
 New palladium complexes with phosphino- and phosphinitopyridine
 ligands
;
_journal_coeditor_code GG1299
_journal_issue 3
_journal_name_full 'Acta Crystallographica Section C'
_journal_page_first m81
_journal_page_last m86
_journal_paper_doi 10.1107/S0108270106001296
_journal_volume 62
_journal_year 2006
_chemical_formula_iupac '3[Pd (C H3) Cl (C21 H22 N O P)], C H Cl3'
_chemical_formula_moiety '3C22 H25 Cl1 N1 O1 P1 Pd1, C H Cl3'
_chemical_formula_sum 'C67 H76 Cl6 N3 O3 P3 Pd3'
_chemical_formula_weight 1596.12
_chemical_name_systematic
;
tris{chloro[6-(1-diphenylphosphinoxy-1-methylethyl)-2-
ethylpyridine-\k^2^N,P]methylpalladium(II)} chloroform solvate
;
_space_group_IT_number 14
_symmetry_cell_setting monoclinic
_symmetry_space_group_name_Hall '-P 2ybc'
_symmetry_space_group_name_H-M 'P 1 21/c 1'
_atom_sites_solution_hydrogens geom
_atom_sites_solution_primary direct
_atom_sites_solution_secondary difmap
_audit_creation_method SHELXL-97
_cell_angle_alpha 90.00
_cell_angle_beta 106.39(5)
_cell_angle_gamma 90.00
_cell_formula_units_Z 4
_cell_length_a 14.6280(10)
_cell_length_b 28.573(5)
_cell_length_c 17.324(2)
_cell_measurement_reflns_used 53191
_cell_measurement_temperature 173(2)
_cell_measurement_theta_max 30.034
_cell_measurement_theta_min 0.998
_cell_volume 6947(2)
_computing_cell_refinement 'Denzo (Otwinowski & Minor, 1997)'
_computing_data_collection 'Collect (Nonius, 1998)'
_computing_data_reduction Denzo
_computing_molecular_graphics 'PLATON 98 (Spek, 1998)'
_computing_publication_material SHELXL97
_computing_structure_refinement 'SHELXL97 (Sheldrick, 1997)'
_computing_structure_solution 'SHELXS97 (Sheldrick, 1997)'
_diffrn_ambient_temperature 173(2)
_diffrn_measured_fraction_theta_full 0.999
_diffrn_measured_fraction_theta_max 0.999
_diffrn_measurement_device_type 'Nonius KappaCCD'
_diffrn_measurement_method '\f or \w scans?'
_diffrn_radiation_monochromator graphite
_diffrn_radiation_source 'fine-focus sealed tube'
_diffrn_radiation_type MoK\a
_diffrn_radiation_wavelength 0.71069
_diffrn_reflns_av_R_equivalents 0.0665
_diffrn_reflns_av_sigmaI/netI 0.1023
_diffrn_reflns_limit_h_max 20
_diffrn_reflns_limit_h_min -20
_diffrn_reflns_limit_k_max 37
_diffrn_reflns_limit_k_min -40
_diffrn_reflns_limit_l_max 24
_diffrn_reflns_limit_l_min -20
_diffrn_reflns_number 58356
_diffrn_reflns_theta_full 30.03
_diffrn_reflns_theta_max 30.03
_diffrn_reflns_theta_min 1.42
_exptl_absorpt_coefficient_mu 1.114
_exptl_absorpt_correction_type none
_exptl_crystal_colour yellow
_exptl_crystal_density_diffrn 1.526
_exptl_crystal_density_method 'not measured'
_exptl_crystal_description prism
_exptl_crystal_F_000 3232
_exptl_crystal_size_max 0.13
_exptl_crystal_size_mid 0.10
_exptl_crystal_size_min 0.08
_refine_diff_density_max 0.689
_refine_diff_density_min -0.877
_refine_ls_extinction_method none
_refine_ls_goodness_of_fit_ref 1.085
_refine_ls_hydrogen_treatment constr
_refine_ls_matrix_type full
_refine_ls_number_parameters 766
_refine_ls_number_reflns 20304
_refine_ls_number_restraints 0
_refine_ls_restrained_S_all 1.085
_refine_ls_R_factor_all 0.1065
_refine_ls_R_factor_gt 0.0587
_refine_ls_shift/su_max 0.000
_refine_ls_shift/su_mean 0.000
_refine_ls_structure_factor_coef Fsqd
_refine_ls_weighting_details 'calc w=1/[\s^2^(Fo^2^)+(0.05P)^2^] where P=(Fo^2^+2Fc^2^)/3'
_refine_ls_weighting_scheme calc
_refine_ls_wR_factor_gt 0.1047
_refine_ls_wR_factor_ref 0.1234
_reflns_number_gt 13997
_reflns_number_total 20304
_reflns_threshold_expression I>2\s(I)
_cod_data_source_file gg1299.cif
_cod_data_source_block III
_cod_depositor_comments
;
The following automatic conversions were performed:
'_geom_bond_publ_flag' value 'Y' changed to 'y' according to
'/home/saulius/struct/CIF-dictionaries/cif_core.dic' dictionary named
'cif_core.dic' version 2.4.1 from 2010-06-29 (15 times).

Automatic conversion script
Id: cif_fix_enum 1527 2010-12-29 10:47:43Z saulius 

The following automatic conversions were performed:

'_geom_bond_publ_flag' value 'Y' changed to 'y' according to
/home/saulius/struct/CIF-dictionaries/cif_core.dic dictionary named
'cif_core.dic' version 2.4.1 from 2010-06-29 (15
times).

'_geom_angle_publ_flag' value 'Y' changed to 'y' according
to /home/saulius/struct/CIF-dictionaries/cif_core.dic dictionary
named 'cif_core.dic' version 2.4.1 from 2010-06-29 (18 times).

Automatic conversion script
Id: cif_fix_values 1715 2011-07-08 13:25:40Z adriana 
;
_cod_original_sg_symbol_H-M 'P 21/c'
_cod_database_code 2014346
_cod_database_fobs_code 2014346

loop_
_symmetry_equiv_pos_as_xyz
'x, y, z'
'-x, y+1/2, -z+1/2'
'-x, -y, -z'
'x, -y-1/2, z-1/2'

loop_
_atom_site_type_symbol
_atom_site_label
_atom_site_fract_x
_atom_site_fract_y
_atom_site_fract_z
_atom_site_U_iso_or_equiv
_atom_site_adp_type
_atom_site_calc_flag
_atom_site_refinement_flags
_atom_site_occupancy
_atom_site_disorder_assembly
_atom_site_disorder_group
Pd Pd1 0.669851(18) 0.147149(9) 0.524282(15) 0.02158(7) Uani d . 1 . .
Pd Pd2 0.160306(19) 0.174448(9) 0.461121(15) 0.02309(7) Uani d . 1 . .
Pd Pd3 0.58016(2) 0.065989(9) -0.119917(15) 0.02473(7) Uani d . 1 . .
Cl Cl1 0.64261(7) 0.17960(3) 0.64262(6) 0.0374(2) Uani d . 1 . .
Cl Cl2 0.17972(7) 0.14661(3) 0.33570(5) 0.0341(2) Uani d . 1 . .
Cl Cl3 0.41905(7) 0.09301(4) -0.16601(7) 0.0485(3) Uani d . 1 . .
Cl Cl4 1.00402(9) 0.04814(5) 0.17843(7) 0.0642(4) Uani d . 1 . .
Cl Cl5 0.96332(8) 0.02422(4) 0.32661(6) 0.0426(3) Uani d . 1 . .
Cl Cl6 1.14485(9) -0.00041(5) 0.30325(8) 0.0662(4) Uani d . 1 . .
P P1 0.67942(6) 0.12422(3) 0.40771(5) 0.02135(19) Uani d . 1 . .
P P2 0.15468(7) 0.19846(3) 0.57863(5) 0.0235(2) Uani d . 1 . .
P P3 0.71737(7) 0.03546(3) -0.05830(5) 0.0236(2) Uani d . 1 . .
O O1 0.57421(17) 0.12312(8) 0.34547(13) 0.0262(5) Uani d . 1 . .
O O2 0.25818(16) 0.21736(8) 0.62816(13) 0.0257(5) Uani d . 1 . .
O O3 0.73630(18) 0.04390(9) 0.03721(13) 0.0300(6) Uani d . 1 . .
N N1 0.5488(2) 0.09807(10) 0.50089(16) 0.0251(7) Uani d . 1 . .
N N2 0.2492(2) 0.23671(10) 0.46537(17) 0.0275(7) Uani d . 1 . .
N N3 0.6284(2) 0.12531(10) -0.03750(16) 0.0246(6) Uani d . 1 . .
C C1 0.7897(3) 0.18681(14) 0.5415(2) 0.0343(9) Uani d . 1 . .
H H1A 0.8333 0.1718 0.5153 0.051 Uiso calc . 1 . .
H H1B 0.8211 0.1898 0.5993 0.051 Uiso calc . 1 . .
H H1C 0.7725 0.2180 0.5183 0.051 Uiso calc . 1 . .
C C2 0.4832(2) 0.13152(12) 0.3646(2) 0.0252(8) Uani d . 1 . .
C C3 0.4746(3) 0.18301(13) 0.3861(2) 0.0338(9) Uani d . 1 . .
H H3A 0.4806 0.2028 0.3416 0.051 Uiso calc . 1 . .
H H3B 0.5253 0.1908 0.4349 0.051 Uiso calc . 1 . .
H H3C 0.4125 0.1883 0.3955 0.051 Uiso calc . 1 . .
C C4 0.4107(3) 0.12050(14) 0.2845(2) 0.0376(10) Uani d . 1 . .
H H4A 0.4197 0.1420 0.2432 0.056 Uiso calc . 1 . .
H H4B 0.3461 0.1242 0.2898 0.056 Uiso calc . 1 . .
H H4C 0.4196 0.0882 0.2689 0.056 Uiso calc . 1 . .
C C5 0.4738(2) 0.10003(12) 0.4325(2) 0.0260(8) Uani d . 1 . .
C C6 0.3919(3) 0.07466(14) 0.4272(2) 0.0357(9) Uani d . 1 . .
H H6 0.3397 0.0766 0.3800 0.043 Uiso calc . 1 . .
C C7 0.3860(3) 0.04652(15) 0.4901(3) 0.0428(11) Uani d . 1 . .
H H7 0.3288 0.0301 0.4877 0.051 Uiso calc . 1 . .
C C8 0.4639(3) 0.04248(14) 0.5564(2) 0.0394(10) Uani d . 1 . .
H H8 0.4618 0.0223 0.5995 0.047 Uiso calc . 1 . .
C C9 0.5452(3) 0.06797(13) 0.5598(2) 0.0325(9) Uani d . 1 . .
C C10 0.6331(3) 0.06242(14) 0.6298(2) 0.0432(11) Uani d . 1 . .
H H10A 0.6893 0.0716 0.6133 0.065 Uiso calc . 1 . .
H H10B 0.6393 0.0297 0.6473 0.065 Uiso calc . 1 . .
H H10C 0.6278 0.0824 0.6743 0.065 Uiso calc . 1 . .
C C11 0.7440(2) 0.15791(12) 0.35142(19) 0.0231(7) Uani d . 1 . .
C C12 0.7086(3) 0.20129(13) 0.3198(2) 0.0370(10) Uani d . 1 . .
H H12 0.6487 0.2117 0.3245 0.044 Uiso calc . 1 . .
C C13 0.7596(3) 0.22929(14) 0.2816(2) 0.0427(11) Uani d . 1 . .
H H13 0.7344 0.2587 0.2602 0.051 Uiso calc . 1 . .
C C14 0.8459(3) 0.21504(14) 0.2745(2) 0.0399(10) Uani d . 1 . .
H H14 0.8808 0.2345 0.2484 0.048 Uiso calc . 1 . .
C C15 0.8820(3) 0.17246(15) 0.3053(2) 0.0406(10) Uani d . 1 . .
H H15 0.9419 0.1623 0.3004 0.049 Uiso calc . 1 . .
C C16 0.8313(3) 0.14426(13) 0.3434(2) 0.0334(9) Uani d . 1 . .
H H16 0.8571 0.1149 0.3646 0.040 Uiso calc . 1 . .
C C17 0.7232(2) 0.06530(11) 0.40657(19) 0.0208(7) Uani d . 1 . .
C C18 0.8035(3) 0.05100(12) 0.4664(2) 0.0275(8) Uani d . 1 . .
H H18 0.8328 0.0718 0.5090 0.033 Uiso calc . 1 . .
C C19 0.8411(3) 0.00687(13) 0.4643(2) 0.0330(9) Uani d . 1 . .
H H19 0.8965 -0.0025 0.5050 0.040 Uiso calc . 1 . .
C C20 0.7977(3) -0.02372(13) 0.4028(2) 0.0343(9) Uani d . 1 . .
H H20 0.8236 -0.0541 0.4014 0.041 Uiso calc . 1 . .
C C21 0.7173(3) -0.01034(12) 0.3437(2) 0.0313(9) Uani d . 1 . .
H H21 0.6877 -0.0316 0.3019 0.038 Uiso calc . 1 . .
C C22 0.6796(3) 0.03414(13) 0.3450(2) 0.0277(8) Uani d . 1 . .
H H22 0.6243 0.0434 0.3041 0.033 Uiso calc . 1 . .
C C23 0.0773(3) 0.11694(12) 0.4633(2) 0.0332(9) Uani d . 1 . .
H H23A 0.0707 0.1128 0.5177 0.050 Uiso calc . 1 . .
H H23B 0.1073 0.0891 0.4482 0.050 Uiso calc . 1 . .
H H23C 0.0142 0.1214 0.4252 0.050 Uiso calc . 1 . .
C C24 0.3461(2) 0.21441(13) 0.6022(2) 0.0276(8) Uani d . 1 . .
C C25 0.4183(3) 0.23693(15) 0.6731(2) 0.0384(10) Uani d . 1 . .
H H25A 0.4242 0.2181 0.7215 0.058 Uiso calc . 1 . .
H H25B 0.3969 0.2685 0.6815 0.058 Uiso calc . 1 . .
H H25C 0.4803 0.2387 0.6620 0.058 Uiso calc . 1 . .
C C26 0.3735(3) 0.16361(13) 0.5931(2) 0.0335(9) Uani d . 1 . .
H H26A 0.3809 0.1470 0.6440 0.050 Uiso calc . 1 . .
H H26B 0.4338 0.1627 0.5789 0.050 Uiso calc . 1 . .
H H26C 0.3235 0.1485 0.5505 0.050 Uiso calc . 1 . .
C C27 0.3331(3) 0.24196(12) 0.5246(2) 0.0277(8) Uani d . 1 . .
C C28 0.4029(3) 0.27177(14) 0.5142(2) 0.0371(10) Uani d . 1 . .
H H28 0.4618 0.2745 0.5549 0.045 Uiso calc . 1 . .
C C29 0.3868(3) 0.29739(14) 0.4449(3) 0.0427(10) Uani d . 1 . .
H H29 0.4357 0.3168 0.4362 0.051 Uiso calc . 1 . .
C C30 0.3002(3) 0.29498(13) 0.3882(2) 0.0391(10) Uani d . 1 . .
H H30 0.2877 0.3137 0.3410 0.047 Uiso calc . 1 . .
C C31 0.2304(3) 0.26503(12) 0.4000(2) 0.0313(9) Uani d . 1 . .
C C32 0.1315(3) 0.26434(14) 0.3442(2) 0.0386(10) Uani d . 1 . .
H H32A 0.1222 0.2357 0.3119 0.058 Uiso calc . 1 . .
H H32B 0.1221 0.2917 0.3087 0.058 Uiso calc . 1 . .
H H32C 0.0853 0.2652 0.3757 0.058 Uiso calc . 1 . .
C C33 0.0759(2) 0.24791(12) 0.5744(2) 0.0244(8) Uani d . 1 . .
C C34 -0.0061(3) 0.25169(13) 0.5103(2) 0.0327(9) Uani d . 1 . .
H H34 -0.0177 0.2297 0.4675 0.039 Uiso calc . 1 . .
C C35 -0.0708(3) 0.28730(14) 0.5082(3) 0.0421(11) Uani d . 1 . .
H H35 -0.1272 0.2894 0.4647 0.050 Uiso calc . 1 . .
C C36 -0.0529(3) 0.31979(14) 0.5699(3) 0.0422(11) Uani d . 1 . .
H H36 -0.0970 0.3444 0.5684 0.051 Uiso calc . 1 . .
C C37 0.0283(3) 0.31664(14) 0.6333(2) 0.0387(10) Uani d . 1 . .
H H37 0.0401 0.3391 0.6753 0.046 Uiso calc . 1 . .
C C38 0.0930(3) 0.28090(13) 0.6361(2) 0.0304(8) Uani d . 1 . .
H H38 0.1489 0.2788 0.6801 0.036 Uiso calc . 1 . .
C C39 0.1252(3) 0.15918(12) 0.6501(2) 0.0253(8) Uani d . 1 . .
C C40 0.0298(3) 0.15232(15) 0.6459(2) 0.0401(10) Uani d . 1 . .
H H40 -0.0181 0.1703 0.6096 0.048 Uiso calc . 1 . .
C C41 0.0047(3) 0.11922(16) 0.6947(3) 0.0466(11) Uani d . 1 . .
H H41 -0.0605 0.1144 0.6915 0.056 Uiso calc . 1 . .
C C42 0.0749(3) 0.09299(14) 0.7483(2) 0.0384(10) Uani d . 1 . .
H H42 0.0574 0.0697 0.7807 0.046 Uiso calc . 1 . .
C C43 0.1685(3) 0.10067(13) 0.7543(2) 0.0333(9) Uani d . 1 . .
H H43 0.2163 0.0836 0.7924 0.040 Uiso calc . 1 . .
C C44 0.1948(3) 0.13350(12) 0.7048(2) 0.0269(8) Uani d . 1 . .
H H44 0.2602 0.1383 0.7086 0.032 Uiso calc . 1 . .
C C45 0.5484(3) 0.01136(14) -0.1983(2) 0.0355(9) Uani d . 1 . .
H H45A 0.6074 -0.0019 -0.2051 0.053 Uiso calc . 1 . .
H H45B 0.5082 0.0224 -0.2504 0.053 Uiso calc . 1 . .
H H45C 0.5142 -0.0127 -0.1771 0.053 Uiso calc . 1 . .
C C46 0.6743(3) 0.06986(13) 0.0756(2) 0.0298(8) Uani d . 1 . .
C C47 0.5794(3) 0.04549(15) 0.0638(2) 0.0424(10) Uani d . 1 . .
H H47A 0.5902 0.0136 0.0851 0.064 Uiso calc . 1 . .
H H47B 0.5456 0.0443 0.0063 0.064 Uiso calc . 1 . .
H H47C 0.5411 0.0628 0.0923 0.064 Uiso calc . 1 . .
C C48 0.7323(3) 0.06774(15) 0.1645(2) 0.0437(11) Uani d . 1 . .
H H48A 0.7391 0.0351 0.1825 0.066 Uiso calc . 1 . .
H H48B 0.6992 0.0855 0.1970 0.066 Uiso calc . 1 . .
H H48C 0.7955 0.0813 0.1709 0.066 Uiso calc . 1 . .
C C49 0.6616(2) 0.11980(12) 0.0439(2) 0.0262(8) Uani d . 1 . .
C C50 0.6819(3) 0.15768(14) 0.0951(2) 0.0378(10) Uani d . 1 . .
H H50 0.7031 0.1531 0.1516 0.045 Uiso calc . 1 . .
C C51 0.6713(3) 0.20253(14) 0.0634(2) 0.0409(10) Uani d . 1 . .
H H51 0.6838 0.2290 0.0979 0.049 Uiso calc . 1 . .
C C52 0.6426(3) 0.20805(13) -0.0183(3) 0.0389(10) Uani d . 1 . .
H H52 0.6366 0.2386 -0.0410 0.047 Uiso calc . 1 . .
C C53 0.6223(3) 0.16917(13) -0.0681(2) 0.0315(9) Uani d . 1 . .
C C54 0.5930(3) 0.17481(14) -0.1579(2) 0.0451(11) Uani d . 1 . .
H H54A 0.6165 0.1482 -0.1825 0.068 Uiso calc . 1 . .
H H54B 0.6201 0.2038 -0.1721 0.068 Uiso calc . 1 . .
H H54C 0.5233 0.1761 -0.1779 0.068 Uiso calc . 1 . .
C C55 0.8198(3) 0.06234(12) -0.0785(2) 0.0269(8) Uani d . 1 . .
C C56 0.9115(3) 0.05170(14) -0.0320(2) 0.0376(10) Uani d . 1 . .
H H56 0.9210 0.0275 0.0070 0.045 Uiso calc . 1 . .
C C57 0.9892(3) 0.07626(17) -0.0422(3) 0.0498(12) Uani d . 1 . .
H H57 1.0516 0.0692 -0.0094 0.060 Uiso calc . 1 . .
C C58 0.9760(4) 0.11042(17) -0.0990(3) 0.0545(13) Uani d . 1 . .
H H58 1.0293 0.1273 -0.1056 0.065 Uiso calc . 1 . .
C C59 0.8860(4) 0.12073(15) -0.1471(3) 0.0516(12) Uani d . 1 . .
H H59 0.8774 0.1444 -0.1870 0.062 Uiso calc . 1 . .
C C60 0.8078(3) 0.09651(15) -0.1374(2) 0.0389(10) Uani d . 1 . .
H H60 0.7458 0.1034 -0.1712 0.047 Uiso calc . 1 . .
C C61 0.7396(3) -0.02683(12) -0.0594(2) 0.0286(8) Uani d . 1 . .
C C62 0.7709(3) -0.04660(13) -0.1206(2) 0.0335(9) Uani d . 1 . .
H H62 0.7843 -0.0271 -0.1604 0.040 Uiso calc . 1 . .
C C63 0.7829(3) -0.09470(15) -0.1240(3) 0.0432(11) Uani d . 1 . .
H H63 0.8031 -0.1081 -0.1666 0.052 Uiso calc . 1 . .
C C64 0.7652(4) -0.12272(15) -0.0655(3) 0.0546(13) Uani d . 1 . .
H H64 0.7746 -0.1556 -0.0670 0.066 Uiso calc . 1 . .
C C65 0.7341(3) -0.10359(15) -0.0053(3) 0.0619(13) Uani d . 1 . .
H H65 0.7216 -0.1233 0.0347 0.074 Uiso calc . 1 . .
C C66 0.7204(4) -0.05535(14) -0.0017(3) 0.0485(12) Uani d . 1 . .
H H66 0.6982 -0.0423 0.0401 0.058 Uiso calc . 1 . .
C C67 1.0524(3) 0.04118(15) 0.2833(2) 0.0385(11) Uani d . 1 . .
H H67 1.0792 0.0719 0.3070 0.046 Uiso calc . 1 . .

loop_
_atom_site_aniso_label
_atom_site_aniso_U_11
_atom_site_aniso_U_22
_atom_site_aniso_U_33
_atom_site_aniso_U_12
_atom_site_aniso_U_13
_atom_site_aniso_U_23
Pd1 0.01955(14) 0.02291(14) 0.02108(14) -0.00107(11) 0.00377(11) -0.00322(11)
Pd2 0.02425(15) 0.02233(14) 0.02036(13) -0.00058(11) 0.00249(11) -0.00078(11)
Pd3 0.02399(15) 0.02674(15) 0.02130(14) -0.00009(11) 0.00290(11) -0.00193(11)
Cl1 0.0417(6) 0.0413(6) 0.0319(5) -0.0090(4) 0.0146(4) -0.0156(4)
Cl2 0.0357(5) 0.0381(5) 0.0279(5) 0.0011(4) 0.0081(4) -0.0071(4)
Cl3 0.0286(5) 0.0515(7) 0.0559(7) 0.0089(5) -0.0037(5) -0.0118(5)
Cl4 0.0532(8) 0.1012(10) 0.0359(6) -0.0019(7) 0.0088(6) 0.0100(6)
Cl5 0.0411(6) 0.0445(6) 0.0452(6) -0.0085(5) 0.0170(5) -0.0061(5)
Cl6 0.0509(8) 0.0742(9) 0.0791(9) 0.0201(7) 0.0273(7) 0.0254(7)
P1 0.0205(5) 0.0218(4) 0.0206(4) 0.0017(4) 0.0038(4) 0.0000(4)
P2 0.0206(5) 0.0272(5) 0.0213(4) -0.0002(4) 0.0038(4) 0.0005(4)
P3 0.0266(5) 0.0247(5) 0.0188(4) 0.0014(4) 0.0053(4) 0.0004(4)
O1 0.0224(13) 0.0324(14) 0.0216(12) 0.0043(11) 0.0027(10) -0.0027(10)
O2 0.0191(13) 0.0341(14) 0.0235(12) -0.0016(10) 0.0053(10) -0.0044(10)
O3 0.0362(15) 0.0360(15) 0.0169(12) 0.0094(12) 0.0062(11) 0.0016(11)
N1 0.0270(16) 0.0231(15) 0.0249(15) -0.0020(13) 0.0069(13) -0.0048(12)
N2 0.0324(18) 0.0249(16) 0.0272(16) -0.0018(13) 0.0115(14) -0.0002(13)
N3 0.0228(15) 0.0241(16) 0.0251(15) -0.0002(12) 0.0035(13) -0.0003(12)
C1 0.0198(19) 0.040(2) 0.040(2) -0.0044(17) 0.0034(17) -0.0034(18)
C2 0.0184(18) 0.0293(19) 0.0248(18) 0.0021(15) 0.0011(15) -0.0038(15)
C3 0.030(2) 0.029(2) 0.039(2) 0.0072(16) 0.0043(18) -0.0052(17)
C4 0.024(2) 0.047(2) 0.035(2) 0.0029(18) -0.0039(17) -0.0101(19)
C5 0.0224(18) 0.0223(18) 0.035(2) 0.0020(14) 0.0101(16) -0.0102(15)
C6 0.024(2) 0.037(2) 0.045(2) -0.0058(17) 0.0075(18) -0.0101(19)
C7 0.032(2) 0.042(2) 0.059(3) -0.0127(19) 0.021(2) -0.008(2)
C8 0.044(3) 0.035(2) 0.045(2) -0.0097(19) 0.021(2) 0.0027(19)
C9 0.039(2) 0.028(2) 0.034(2) -0.0008(17) 0.0166(18) -0.0006(17)
C10 0.048(3) 0.042(2) 0.034(2) -0.006(2) 0.004(2) 0.0118(19)
C11 0.0259(19) 0.0225(18) 0.0194(16) -0.0006(14) 0.0038(15) -0.0008(14)
C12 0.042(2) 0.030(2) 0.042(2) 0.0096(18) 0.016(2) 0.0053(18)
C13 0.063(3) 0.029(2) 0.038(2) 0.006(2) 0.017(2) 0.0107(18)
C14 0.043(3) 0.044(2) 0.031(2) -0.009(2) 0.0083(19) 0.0109(19)
C15 0.031(2) 0.048(3) 0.044(2) -0.0003(19) 0.013(2) 0.016(2)
C16 0.030(2) 0.031(2) 0.038(2) 0.0035(17) 0.0080(18) 0.0114(17)
C17 0.0250(18) 0.0191(17) 0.0198(16) -0.0003(14) 0.0085(14) -0.0006(13)
C18 0.028(2) 0.0283(19) 0.0241(18) 0.0041(16) 0.0030(16) -0.0008(15)
C19 0.035(2) 0.035(2) 0.0279(19) 0.0079(18) 0.0072(17) 0.0086(17)
C20 0.045(3) 0.0242(19) 0.037(2) 0.0067(18) 0.017(2) 0.0029(17)
C21 0.041(2) 0.0239(19) 0.030(2) 0.0017(17) 0.0125(18) -0.0040(16)
C22 0.029(2) 0.031(2) 0.0255(18) -0.0010(16) 0.0122(16) 0.0025(16)
C23 0.041(2) 0.0228(19) 0.029(2) -0.0079(17) -0.0010(18) 0.0015(15)
C24 0.0193(18) 0.034(2) 0.0292(19) -0.0014(15) 0.0058(16) -0.0022(16)
C25 0.024(2) 0.052(3) 0.036(2) -0.0061(18) 0.0038(18) -0.0083(19)
C26 0.029(2) 0.033(2) 0.036(2) 0.0051(17) 0.0057(18) 0.0007(17)
C27 0.0243(19) 0.0262(19) 0.034(2) 0.0037(15) 0.0100(17) -0.0042(16)
C28 0.032(2) 0.036(2) 0.047(2) -0.0053(18) 0.0161(19) 0.0014(19)
C29 0.041(3) 0.037(2) 0.060(3) -0.0057(19) 0.029(2) 0.002(2)
C30 0.056(3) 0.025(2) 0.045(2) 0.0046(19) 0.028(2) 0.0066(18)
C31 0.043(2) 0.0253(19) 0.0284(19) 0.0065(17) 0.0144(18) -0.0008(16)
C32 0.048(3) 0.036(2) 0.030(2) 0.0042(19) 0.0088(19) 0.0086(18)
C33 0.0207(18) 0.0251(18) 0.0283(18) -0.0009(14) 0.0083(15) 0.0037(15)
C34 0.028(2) 0.034(2) 0.033(2) -0.0007(17) 0.0034(17) 0.0003(17)
C35 0.031(2) 0.038(2) 0.052(3) 0.0023(19) 0.002(2) 0.012(2)
C36 0.039(3) 0.028(2) 0.063(3) 0.0099(18) 0.022(2) 0.005(2)
C37 0.042(3) 0.032(2) 0.045(2) -0.0019(19) 0.017(2) -0.0085(18)
C38 0.029(2) 0.033(2) 0.0288(19) -0.0007(17) 0.0080(17) -0.0001(16)
C39 0.0232(19) 0.0290(19) 0.0222(17) 0.0011(15) 0.0039(15) -0.0004(15)
C40 0.026(2) 0.054(3) 0.037(2) -0.0035(19) 0.0038(18) 0.011(2)
C41 0.032(2) 0.062(3) 0.046(3) -0.010(2) 0.013(2) 0.008(2)
C42 0.052(3) 0.035(2) 0.033(2) -0.007(2) 0.019(2) 0.0008(18)
C43 0.041(2) 0.029(2) 0.0278(19) 0.0070(18) 0.0071(18) 0.0024(16)
C44 0.030(2) 0.0231(18) 0.0272(18) 0.0016(15) 0.0080(16) -0.0006(15)
C45 0.035(2) 0.040(2) 0.028(2) -0.0079(18) 0.0018(17) -0.0091(17)
C46 0.038(2) 0.032(2) 0.0215(18) -0.0024(17) 0.0119(17) -0.0028(15)
C47 0.053(3) 0.041(2) 0.042(2) -0.008(2) 0.028(2) -0.0014(19)
C48 0.068(3) 0.046(3) 0.0184(18) 0.007(2) 0.014(2) 0.0000(17)
C49 0.0235(19) 0.029(2) 0.0273(18) -0.0012(15) 0.0100(16) -0.0011(15)
C50 0.041(2) 0.040(2) 0.030(2) 0.0011(19) 0.0050(19) -0.0084(18)
C51 0.041(2) 0.029(2) 0.047(3) -0.0010(18) 0.003(2) -0.0138(19)
C52 0.036(2) 0.022(2) 0.051(3) 0.0028(17) 0.001(2) -0.0031(18)
C53 0.024(2) 0.032(2) 0.036(2) 0.0043(16) 0.0047(17) 0.0020(17)
C54 0.063(3) 0.031(2) 0.036(2) 0.005(2) 0.005(2) 0.0092(18)
C55 0.027(2) 0.0276(19) 0.0269(19) -0.0029(16) 0.0091(16) -0.0043(15)
C56 0.033(2) 0.041(2) 0.035(2) -0.0049(19) 0.0040(19) -0.0078(18)
C57 0.036(3) 0.058(3) 0.053(3) -0.010(2) 0.010(2) -0.019(2)
C58 0.050(3) 0.052(3) 0.075(3) -0.022(2) 0.038(3) -0.022(3)
C59 0.067(3) 0.040(3) 0.062(3) -0.005(2) 0.042(3) 0.004(2)
C60 0.037(2) 0.046(3) 0.036(2) 0.004(2) 0.0149(19) 0.0037(19)
C61 0.028(2) 0.0235(19) 0.031(2) 0.0019(15) 0.0039(17) -0.0015(16)
C62 0.029(2) 0.034(2) 0.033(2) 0.0036(17) 0.0001(17) -0.0036(17)
C63 0.031(2) 0.044(3) 0.047(2) 0.006(2) 0.000(2) -0.016(2)
C64 0.048(3) 0.031(2) 0.080(4) -0.001(2) 0.011(3) -0.009(2)
C65 0.076(3) 0.033(2) 0.086(4) 0.000(2) 0.038(3) 0.015(2)
C66 0.068(3) 0.029(2) 0.055(3) 0.003(2) 0.027(3) 0.007(2)
C67 0.039(3) 0.040(2) 0.033(2) -0.003(2) 0.006(2) -0.0019(19)

loop_
_atom_type_symbol
_atom_type_description
_atom_type_scat_dispersion_real
_atom_type_scat_dispersion_imag
_atom_type_scat_source
C C 0.0033 0.0016 'International Tables Vol C Tables 4.2.6.8 and 6.1.1.4'
H H 0.0000 0.0000 'International Tables Vol C Tables 4.2.6.8 and 6.1.1.4'
N N 0.0061 0.0033 'International Tables Vol C Tables 4.2.6.8 and 6.1.1.4'
O O 0.0106 0.0060 'International Tables Vol C Tables 4.2.6.8 and 6.1.1.4'
P P 0.1023 0.0942 'International Tables Vol C Tables 4.2.6.8 and 6.1.1.4'
Cl Cl 0.1484 0.1585 'International Tables Vol C Tables 4.2.6.8 and 6.1.1.4'
Pd Pd -0.9988 1.0072 'International Tables Vol C Tables 4.2.6.8 and 6.1.1.4'

loop_
_geom_angle_atom_site_label_1
_geom_angle_atom_site_label_2
_geom_angle_atom_site_label_3
_geom_angle
_geom_angle_publ_flag
C1 Pd1 P1 91.45(12) y
C1 Pd1 N1 173.65(14) y
P1 Pd1 N1 84.03(8) y
C1 Pd1 Cl1 90.20(12) y
P1 Pd1 Cl1 172.09(4) y
N1 Pd1 Cl1 94.87(8) y
C23 Pd2 P2 93.23(12) y
C23 Pd2 N2 176.97(13) y
P2 Pd2 N2 83.76(8) y
C23 Pd2 Cl2 88.48(12) y
P2 Pd2 Cl2 175.46(4) y
N2 Pd2 Cl2 94.50(8) y
C45 Pd3 P3 91.45(12) y
C45 Pd3 N3 174.34(14) y
P3 Pd3 N3 84.71(8) y
C45 Pd3 Cl3 90.38(12) y
P3 Pd3 Cl3 168.49(4) y
N3 Pd3 Cl3 94.21(9) y
O1 P1 C17 104.46(14) ?
O1 P1 C11 101.24(14) ?
C17 P1 C11 104.41(16) ?
O1 P1 Pd1 109.22(10) ?
C17 P1 Pd1 114.16(11) ?
C11 P1 Pd1 121.43(11) ?
O2 P2 C33 104.59(14) ?
O2 P2 C39 102.30(14) ?
C33 P2 C39 103.87(17) ?
O2 P2 Pd2 109.10(10) ?
C33 P2 Pd2 113.59(12) ?
C39 P2 Pd2 121.64(12) ?
O3 P3 C55 102.91(15) ?
O3 P3 C61 100.27(15) ?
C55 P3 C61 104.76(17) ?
O3 P3 Pd3 108.10(11) ?
C55 P3 Pd3 115.89(12) ?
C61 P3 Pd3 122.23(12) ?
C2 O1 P1 126.6(2) ?
C24 O2 P2 125.9(2) ?
C46 O3 P3 126.1(2) ?
C9 N1 C5 119.2(3) ?
C9 N1 Pd1 117.9(2) ?
C5 N1 Pd1 122.6(2) ?
C31 N2 C27 119.2(3) ?
C31 N2 Pd2 118.6(2) ?
C27 N2 Pd2 120.8(2) ?
C53 N3 C49 118.5(3) ?
C53 N3 Pd3 119.0(2) ?
C49 N3 Pd3 122.5(2) ?
Pd1 C1 H1A 109.5 ?
Pd1 C1 H1B 109.5 ?
H1A C1 H1B 109.5 ?
Pd1 C1 H1C 109.5 ?
H1A C1 H1C 109.5 ?
H1B C1 H1C 109.5 ?
O1 C2 C5 111.2(3) ?
O1 C2 C4 101.6(3) ?
C5 C2 C4 113.1(3) ?
O1 C2 C3 110.6(3) ?
C5 C2 C3 110.5(3) ?
C4 C2 C3 109.6(3) ?
C2 C3 H3A 109.5 ?
C2 C3 H3B 109.5 ?
H3A C3 H3B 109.5 ?
C2 C3 H3C 109.5 ?
H3A C3 H3C 109.5 ?
H3B C3 H3C 109.5 ?
C2 C4 H4A 109.5 ?
C2 C4 H4B 109.5 ?
H4A C4 H4B 109.5 ?
C2 C4 H4C 109.4 ?
H4A C4 H4C 109.5 ?
H4B C4 H4C 109.5 ?
N1 C5 C6 120.3(3) ?
N1 C5 C2 118.0(3) ?
C6 C5 C2 121.7(3) ?
C7 C6 C5 120.0(4) ?
C7 C6 H6 120.0 ?
C5 C6 H6 120.0 ?
C8 C7 C6 119.2(4) ?
C8 C7 H7 120.4 ?
C6 C7 H7 120.4 ?
C7 C8 C9 119.4(4) ?
C7 C8 H8 120.3 ?
C9 C8 H8 120.3 ?
N1 C9 C8 121.5(4) ?
N1 C9 C10 118.0(3) ?
C8 C9 C10 120.5(4) ?
C9 C10 H10A 109.5 ?
C9 C10 H10B 109.5 ?
H10A C10 H10B 109.5 ?
C9 C10 H10C 109.5 ?
H10A C10 H10C 109.5 ?
H10B C10 H10C 109.5 ?
C16 C11 C12 117.7(3) ?
C16 C11 P1 122.8(3) ?
C12 C11 P1 119.3(3) ?
C13 C12 C11 120.7(4) ?
C13 C12 H12 119.7 ?
C11 C12 H12 119.6 ?
C14 C13 C12 120.6(4) ?
C14 C13 H13 119.7 ?
C12 C13 H13 119.7 ?
C13 C14 C15 119.5(4) ?
C13 C14 H14 120.3 ?
C15 C14 H14 120.2 ?
C14 C15 C16 120.2(4) ?
C14 C15 H15 119.9 ?
C16 C15 H15 119.9 ?
C11 C16 C15 121.3(3) ?
C11 C16 H16 119.3 ?
C15 C16 H16 119.4 ?
C18 C17 C22 119.3(3) ?
C18 C17 P1 119.6(2) ?
C22 C17 P1 121.1(3) ?
C19 C18 C17 120.5(3) ?
C19 C18 H18 119.7 ?
C17 C18 H18 119.7 ?
C18 C19 C20 119.8(3) ?
C18 C19 H19 120.1 ?
C20 C19 H19 120.1 ?
C21 C20 C19 120.4(3) ?
C21 C20 H20 119.8 ?
C19 C20 H20 119.8 ?
C20 C21 C22 120.1(3) ?
C20 C21 H21 119.9 ?
C22 C21 H21 119.9 ?
C21 C22 C17 119.8(3) ?
C21 C22 H22 120.1 ?
C17 C22 H22 120.1 ?
Pd2 C23 H23A 109.5 ?
Pd2 C23 H23B 109.5 ?
H23A C23 H23B 109.5 ?
Pd2 C23 H23C 109.5 ?
H23A C23 H23C 109.5 ?
H23B C23 H23C 109.5 ?
O2 C24 C25 101.3(3) ?
O2 C24 C27 109.6(3) ?
C25 C24 C27 112.3(3) ?
O2 C24 C26 111.2(3) ?
C25 C24 C26 110.1(3) ?
C27 C24 C26 111.8(3) ?
C24 C25 H25A 109.5 ?
C24 C25 H25B 109.5 ?
H25A C25 H25B 109.5 ?
C24 C25 H25C 109.5 ?
H25A C25 H25C 109.5 ?
H25B C25 H25C 109.5 ?
C24 C26 H26A 109.5 ?
C24 C26 H26B 109.5 ?
H26A C26 H26B 109.5 ?
C24 C26 H26C 109.5 ?
H26A C26 H26C 109.5 ?
H26B C26 H26C 109.5 ?
N2 C27 C28 120.7(3) ?
N2 C27 C24 117.9(3) ?
C28 C27 C24 121.4(3) ?
C29 C28 C27 119.6(4) ?
C29 C28 H28 120.2 ?
C27 C28 H28 120.2 ?
C28 C29 C30 119.9(4) ?
C28 C29 H29 120.0 ?
C30 C29 H29 120.1 ?
C29 C30 C31 119.6(4) ?
C29 C30 H30 120.2 ?
C31 C30 H30 120.2 ?
N2 C31 C30 120.5(4) ?
N2 C31 C32 117.6(3) ?
C30 C31 C32 121.9(3) ?
C31 C32 H32A 109.5 ?
C31 C32 H32B 109.5 ?
H32A C32 H32B 109.5 ?
C31 C32 H32C 109.5 ?
H32A C32 H32C 109.5 ?
H32B C32 H32C 109.5 ?
C34 C33 C38 119.2(3) ?
C34 C33 P2 119.2(3) ?
C38 C33 P2 121.5(3) ?
C35 C34 C33 120.5(4) ?
C35 C34 H34 119.8 ?
C33 C34 H34 119.8 ?
C36 C35 C34 119.7(4) ?
C36 C35 H35 120.2 ?
C34 C35 H35 120.1 ?
C37 C36 C35 120.3(4) ?
C37 C36 H36 119.8 ?
C35 C36 H36 119.8 ?
C36 C37 C38 120.3(4) ?
C36 C37 H37 119.8 ?
C38 C37 H37 119.8 ?
C37 C38 C33 120.0(3) ?
C37 C38 H38 120.0 ?
C33 C38 H38 120.0 ?
C44 C39 C40 119.6(3) ?
C44 C39 P2 121.6(3) ?
C40 C39 P2 118.7(3) ?
C41 C40 C39 119.9(4) ?
C41 C40 H40 120.1 ?
C39 C40 H40 120.0 ?
C40 C41 C42 120.1(4) ?
C40 C41 H41 119.9 ?
C42 C41 H41 119.9 ?
C43 C42 C41 120.0(4) ?
C43 C42 H42 120.0 ?
C41 C42 H42 120.0 ?
C42 C43 C44 120.5(4) ?
C42 C43 H43 119.8 ?
C44 C43 H43 119.8 ?
C39 C44 C43 119.9(4) ?
C39 C44 H44 120.1 ?
C43 C44 H44 120.1 ?
Pd3 C45 H45A 109.5 ?
Pd3 C45 H45B 109.5 ?
H45A C45 H45B 109.5 ?
Pd3 C45 H45C 109.5 ?
H45A C45 H45C 109.5 ?
H45B C45 H45C 109.4 ?
O3 C46 C47 111.5(3) ?
O3 C46 C49 109.8(3) ?
C47 C46 C49 111.7(3) ?
O3 C46 C48 101.4(3) ?
C47 C46 C48 110.1(3) ?
C49 C46 C48 112.1(3) ?
C46 C47 H47A 109.5 ?
C46 C47 H47B 109.5 ?
H47A C47 H47B 109.5 ?
C46 C47 H47C 109.5 ?
H47A C47 H47C 109.5 ?
H47B C47 H47C 109.5 ?
C46 C48 H48A 109.5 ?
C46 C48 H48B 109.5 ?
H48A C48 H48B 109.5 ?
C46 C48 H48C 109.5 ?
H48A C48 H48C 109.4 ?
H48B C48 H48C 109.4 ?
N3 C49 C50 121.6(3) ?
N3 C49 C46 116.9(3) ?
C50 C49 C46 121.5(3) ?
C49 C50 C51 119.5(4) ?
C49 C50 H50 120.3 ?
C51 C50 H50 120.3 ?
C52 C51 C50 119.0(3) ?
C52 C51 H51 120.5 ?
C50 C51 H51 120.5 ?
C51 C52 C53 120.1(4) ?
C51 C52 H52 120.0 ?
C53 C52 H52 120.0 ?
N3 C53 C52 121.2(3) ?
N3 C53 C54 118.3(3) ?
C52 C53 C54 120.5(3) ?
C53 C54 H54A 109.5 ?
C53 C54 H54B 109.5 ?
H54A C54 H54B 109.5 ?
C53 C54 H54C 109.5 ?
H54A C54 H54C 109.5 ?
H54B C54 H54C 109.5 ?
C60 C55 C56 118.8(4) ?
C60 C55 P3 120.1(3) ?
C56 C55 P3 120.9(3) ?
C55 C56 C57 120.5(4) ?
C55 C56 H56 119.8 ?
C57 C56 H56 119.8 ?
C58 C57 C56 120.0(4) ?
C58 C57 H57 120.0 ?
C56 C57 H57 120.0 ?
C57 C58 C59 120.5(4) ?
C57 C58 H58 119.8 ?
C59 C58 H58 119.7 ?
C58 C59 C60 120.0(4) ?
C58 C59 H59 120.0 ?
C60 C59 H59 120.0 ?
C55 C60 C59 120.1(4) ?
C55 C60 H60 119.9 ?
C59 C60 H60 119.9 ?
C66 C61 C62 119.4(3) ?
C66 C61 P3 120.0(3) ?
C62 C61 P3 120.5(3) ?
C61 C62 C63 120.6(4) ?
C61 C62 H62 119.7 ?
C63 C62 H62 119.7 ?
C64 C63 C62 119.5(4) ?
C64 C63 H63 120.2 ?
C62 C63 H63 120.2 ?
C65 C64 C63 120.3(4) ?
C65 C64 H64 119.8 ?
C63 C64 H64 119.9 ?
C64 C65 C66 120.8(4) ?
C64 C65 H65 119.6 ?
C66 C65 H65 119.6 ?
C61 C66 C65 119.4(4) ?
C61 C66 H66 120.3 ?
C65 C66 H66 120.3 ?
Cl5 C67 Cl6 110.7(2) ?
Cl5 C67 Cl4 110.1(2) ?
Cl6 C67 Cl4 109.9(2) ?
Cl5 C67 H67 108.7 ?
Cl6 C67 H67 108.7 ?
Cl4 C67 H67 108.7 ?

loop_
_geom_bond_atom_site_label_1
_geom_bond_atom_site_label_2
_geom_bond_site_symmetry_2
_geom_bond_distance
_geom_bond_publ_flag
Pd1 Cl1 . 2.3838(10) y
Pd1 P1 . 2.1650(9) y
Pd1 N1 . 2.205(3) y
Pd1 C1 . 2.038(4) y
Pd2 Cl2 . 2.4047(10) y
Pd2 P2 . 2.1717(10) y
Pd2 N2 . 2.193(3) y
Pd2 C23 . 2.050(4) y
Pd3 Cl3 . 2.3929(12) y
Pd3 P3 . 2.1725(13) y
Pd3 N3 . 2.200(3) y
Pd3 C45 . 2.034(4) y
Cl4 C67 . 1.765(4) ?
Cl5 C67 . 1.745(5) ?
Cl6 C67 . 1.760(5) ?
P1 O1 . 1.611(2) y
P1 C17 . 1.803(3) ?
P1 C11 . 1.814(4) ?
P2 O2 . 1.608(2) y
P2 C33 . 1.811(4) ?
P2 C39 . 1.812(4) ?
P3 O3 . 1.617(2) y
P3 C55 . 1.804(4) ?
P3 C61 . 1.810(4) ?
O1 C2 . 1.479(4) ?
O2 C24 . 1.480(4) ?
O3 C46 . 1.468(4) ?
N1 C9 . 1.347(4) ?
N1 C5 . 1.369(4) ?
N2 C31 . 1.355(4) ?
N2 C27 . 1.368(4) ?
N3 C53 . 1.354(4) ?
N3 C49 . 1.364(4) ?
C1 H1A . 0.9800 ?
C1 H1B . 0.9798 ?
C1 H1C . 0.9801 ?
C2 C5 . 1.518(5) ?
C2 C4 . 1.524(5) ?
C2 C3 . 1.531(5) ?
C3 H3A . 0.9797 ?
C3 H3B . 0.9801 ?
C3 H3C . 0.9801 ?
C4 H4A . 0.9798 ?
C4 H4B . 0.9799 ?
C4 H4C . 0.9802 ?
C5 C6 . 1.381(5) ?
C6 C7 . 1.377(6) ?
C6 H6 . 0.9500 ?
C7 C8 . 1.376(6) ?
C7 H7 . 0.9499 ?
C8 C9 . 1.382(5) ?
C8 H8 . 0.9500 ?
C9 C10 . 1.507(5) ?
C10 H10A . 0.9800 ?
C10 H10B . 0.9800 ?
C10 H10C . 0.9799 ?
C11 C16 . 1.378(5) ?
C11 C12 . 1.395(5) ?
C12 C13 . 1.384(6) ?
C12 H12 . 0.9502 ?
C13 C14 . 1.365(6) ?
C13 H13 . 0.9500 ?
C14 C15 . 1.373(5) ?
C14 H14 . 0.9500 ?
C15 C16 . 1.383(5) ?
C15 H15 . 0.9501 ?
C16 H16 . 0.9500 ?
C17 C18 . 1.391(5) ?
C17 C22 . 1.398(5) ?
C18 C19 . 1.380(5) ?
C18 H18 . 0.9501 ?
C19 C20 . 1.386(5) ?
C19 H19 . 0.9499 ?
C20 C21 . 1.378(5) ?
C20 H20 . 0.9501 ?
C21 C22 . 1.388(5) ?
C21 H21 . 0.9499 ?
C22 H22 . 0.9502 ?
C23 H23A . 0.9798 ?
C23 H23B . 0.9802 ?
C23 H23C . 0.9800 ?
C24 C25 . 1.518(5) ?
C24 C27 . 1.523(5) ?
C24 C26 . 1.526(5) ?
C25 H25A . 0.9799 ?
C25 H25B . 0.9800 ?
C25 H25C . 0.9801 ?
C26 H26A . 0.9801 ?
C26 H26B . 0.9801 ?
C26 H26C . 0.9800 ?
C27 C28 . 1.380(5) ?
C28 C29 . 1.369(6) ?
C28 H28 . 0.9502 ?
C29 C30 . 1.369(6) ?
C29 H29 . 0.9500 ?
C30 C31 . 1.390(6) ?
C30 H30 . 0.9500 ?
C31 C32 . 1.497(6) ?
C32 H32A . 0.9800 ?
C32 H32B . 0.9800 ?
C32 H32C . 0.9799 ?
C33 C34 . 1.390(5) ?
C33 C38 . 1.394(5) ?
C34 C35 . 1.384(5) ?
C34 H34 . 0.9500 ?
C35 C36 . 1.383(6) ?
C35 H35 . 0.9500 ?
C36 C37 . 1.375(6) ?
C36 H36 . 0.9499 ?
C37 C38 . 1.383(5) ?
C37 H37 . 0.9501 ?
C38 H38 . 0.9502 ?
C39 C44 . 1.389(5) ?
C39 C40 . 1.391(5) ?
C40 C41 . 1.384(6) ?
C40 H40 . 0.9502 ?
C41 C42 . 1.393(6) ?
C41 H41 . 0.9502 ?
C42 C43 . 1.363(6) ?
C42 H42 . 0.9501 ?
C43 C44 . 1.395(5) ?
C43 H43 . 0.9501 ?
C44 H44 . 0.9501 ?
C45 H45A . 0.9798 ?
C45 H45B . 0.9802 ?
C45 H45C . 0.9801 ?
C46 C47 . 1.514(6) ?
C46 C49 . 1.522(5) ?
C46 C48 . 1.536(5) ?
C47 H47A . 0.9800 ?
C47 H47B . 0.9802 ?
C47 H47C . 0.9800 ?
C48 H48A . 0.9801 ?
C48 H48B . 0.9800 ?
C48 H48C . 0.9804 ?
C49 C50 . 1.378(5) ?
C50 C51 . 1.385(6) ?
C50 H50 . 0.9501 ?
C51 C52 . 1.367(6) ?
C51 H51 . 0.9503 ?
C52 C53 . 1.387(5) ?
C52 H52 . 0.9501 ?
C53 C54 . 1.501(5) ?
C54 H54A . 0.9800 ?
C54 H54B . 0.9799 ?
C54 H54C . 0.9802 ?
C55 C60 . 1.387(5) ?
C55 C56 . 1.388(5) ?
C56 C57 . 1.389(6) ?
C56 H56 . 0.9501 ?
C57 C58 . 1.362(7) ?
C57 H57 . 0.9501 ?
C58 C59 . 1.377(7) ?
C58 H58 . 0.9500 ?
C59 C60 . 1.387(6) ?
C59 H59 . 0.9501 ?
C60 H60 . 0.9500 ?
C61 C66 . 1.378(5) ?
C61 C62 . 1.387(5) ?
C62 C63 . 1.389(5) ?
C62 H62 . 0.9502 ?
C63 C64 . 1.372(7) ?
C63 H63 . 0.9502 ?
C64 C65 . 1.365(7) ?
C64 H64 . 0.9500 ?
C65 C66 . 1.397(6) ?
C65 H65 . 0.9516 ?
C66 H66 . 0.9500 ?
C67 H67 . 0.9999 ?
